data_7131965
loop_
_publ_author_name
'Mandal, Dipendu'
'Qu, Zheng-wang'
'Grimme, Stefan'
'Stephan, Douglas W.'

_publ_section_title
;
 Electron-deficient cyclopropenium cations as Lewis acids in FLP chemistry
;
_journal_name_full 'Chemical Communications'
_journal_paper_doi 10.1039/D3CC02684A
_journal_year 2023
_chemical_absolute_configuration unk
_chemical_formula_moiety 'C39 H20 F10 P, B C24 F20'
_chemical_formula_sum 'C63 H20 B F30 P'
_chemical_formula_weight 1388.611
_space_group_crystal_system orthorhombic
_space_group_IT_number 33
_space_group_name_Hall 'P 2c -2n'
_space_group_name_H-M_alt 'P n a 21'
_symmetry_Int_Tables_number 33
_audit_creation_date 2023-05-02
_audit_creation_method
;
Olex2 1.5
(compiled 2023.03.06 svn.rbb2c1857 for OlexSys, GUI svn.r6748)
;
_audit_update_record
;
2023-05-16 deposited with the CCDC.	2023-08-01 downloaded from the CCDC.
;
_cell_angle_alpha 90
_cell_angle_beta 90
_cell_angle_gamma 90
_cell_formula_units_Z 4
_cell_length_a 12.2002(11)
_cell_length_b 36.485(4)
_cell_length_c 13.2044(15)
_cell_measurement_reflns_used 9901
_cell_measurement_temperature 150.00
_cell_measurement_theta_max 19.73
_cell_measurement_theta_min 2.23
_cell_volume 5877.6(11)
_computing_molecular_graphics 'Olex2 1.5 (Dolomanov et al., 2009)'
_computing_publication_material 'Olex2 1.5 (Dolomanov et al., 2009)'
_computing_structure_refinement 'olex2.refine 1.5 (Bourhis et al., 2015)'
_diffrn_ambient_temperature 150.00
_diffrn_measured_fraction_theta_full 0.9980
_diffrn_measured_fraction_theta_max 0.9980
_diffrn_measurement_device_type 'Bruker APEX-II CCD'
_diffrn_measurement_method '\f and \w scans'
_diffrn_radiation_type 'Mo K\a'
_diffrn_radiation_wavelength 0.71073
_diffrn_reflns_av_R_equivalents 0.1802
_diffrn_reflns_av_unetI/netI 0.1300
_diffrn_reflns_Laue_measured_fraction_full 0.9980
_diffrn_reflns_Laue_measured_fraction_max 0.9980
_diffrn_reflns_limit_h_max 15
_diffrn_reflns_limit_h_min -15
_diffrn_reflns_limit_k_max 45
_diffrn_reflns_limit_k_min -45
_diffrn_reflns_limit_l_max 16
_diffrn_reflns_limit_l_min -16
_diffrn_reflns_number 99111
_diffrn_reflns_point_group_measured_fraction_full 0.9980
_diffrn_reflns_point_group_measured_fraction_max 0.9980
_diffrn_reflns_theta_full 24.9988
_diffrn_reflns_theta_max 25.00
_diffrn_reflns_theta_min 1.76
_diffrn_source_current 30.0
_diffrn_source_power 1.5
_diffrn_source_voltage 50.0
_diffrn_standards_number 0
_exptl_absorpt_coefficient_mu 0.184
_exptl_absorpt_correction_type none
_exptl_crystal_density_diffrn 1.569
_exptl_crystal_description PLATE
_exptl_crystal_F_000 2755.449
_refine_diff_density_max 0.4516
_refine_diff_density_min -0.5773
_refine_diff_density_rms 0.1031
_refine_ls_abs_structure_details 'Hooft, R.W.W., Straver, L.H., Spek, A.L. (2010). J. Appl. Cryst., 43, 665-668.'
_refine_ls_abs_structure_Flack -0.06(12)
_refine_ls_d_res_high 0.8409
_refine_ls_d_res_low 11.5705
_refine_ls_goodness_of_fit_ref 1.0564
_refine_ls_hydrogen_treatment constr
_refine_ls_matrix_type full
_refine_ls_number_constraints 40
_refine_ls_number_parameters 856
_refine_ls_number_reflns 10347
_refine_ls_number_restraints 1
_refine_ls_restrained_S_all 1.0564
_refine_ls_R_factor_all 0.0979
_refine_ls_R_factor_gt 0.0668
_refine_ls_shift/su_max 0.0008
_refine_ls_shift/su_mean 0.0001
_refine_ls_structure_factor_coef Fsqd
_refine_ls_weighting_details 'w=1/[\s^2^(Fo^2^)+(0.0337P)^2^+6.4626P] where P=(Fo^2^+2Fc^2^)/3'
_refine_ls_weighting_scheme calc
_refine_ls_wR_factor_gt 0.1384
_refine_ls_wR_factor_ref 0.1542
_reflns_Friedel_coverage 0.998
_reflns_limit_h_max 14
_reflns_limit_h_min -14
_reflns_limit_k_max 43
_reflns_limit_k_min -43
_reflns_limit_l_max 15
_reflns_limit_l_min -15
_reflns_number_gt 7636
_reflns_number_total 10347
_reflns_threshold_expression I>=2u(I)
_cod_data_source_file d3cc02684a2.cif
_cod_data_source_block dM126_a
_cod_original_sg_symbol_Hall ' P 2c -2n'
_cod_original_formula_sum 'C63 H20 B1 F30 P1'
_cod_database_code 7131965
_olex2_refinement_description
;
1. Fixed Uiso
 At 1.2 times of:
  All C(H) groups
2.a Aromatic/amide H refined with riding coordinates:
 C25(H25), C30(H30), C37(H37), C43(H43), C45(H45), C29(H29), C31(H31), C4(H4),
 C7(H7), C18(H18), C40(H40), C020(H020), C20(H20), C42(H42), C14(H14),
 C029(H029), C22(H22), C46(H46), C5(H5), C02J(H02J)
;
_smtbx_masks_void_probe_radius 1.2
_smtbx_masks_void_truncation_radius 1.2
_olex2_submission_special_instructions 'No special instructions were received'

loop_
_space_group_symop_id
_space_group_symop_operation_xyz
1 x,y,z
2 -x,-y,z+1/2
3 -x+1/2,y+1/2,z+1/2
4 x+1/2,-y+1/2,z

loop_
_atom_site_label
_atom_site_type_symbol
_atom_site_fract_x
_atom_site_fract_y
_atom_site_fract_z
_atom_site_U_iso_or_equiv
_atom_site_adp_type
_atom_site_occupancy
_atom_site_refinement_flags_posn
P001 P 0.42068(10) 0.38322(4) 0.20206(10) 0.0220(3) Uani 1.000000 .
F002 F 0.1753(2) 0.59864(9) 0.4556(2) 0.0306(8) Uani 1.000000 .
F003 F -0.0097(2) 0.55276(9) 0.3619(2) 0.0349(8) Uani 1.000000 .
F004 F 0.3369(2) 0.63034(8) 0.1720(2) 0.0326(8) Uani 1.000000 .
F005 F 0.2028(2) 0.66151(9) 0.3363(2) 0.0324(7) Uani 1.000000 .
F006 F 0.2643(2) 0.55687(9) 0.1261(2) 0.0292(7) Uani 1.000000 .
F007 F 0.5318(2) 0.31645(9) 0.3352(2) 0.0359(8) Uani 1.000000 .
F008 F 0.0678(3) 0.57138(9) 0.0135(2) 0.0354(8) Uani 1.000000 .
F009 F -0.0411(3) 0.63548(9) 0.0855(2) 0.0369(8) Uani 1.000000 .
F00A F -0.1433(2) 0.60690(9) 0.2742(2) 0.0362(8) Uani 1.000000 .
F00B F 0.1866(3) 0.30108(9) 0.1816(3) 0.0443(9) Uani 1.000000 .
F00C F 0.4394(2) 0.52252(9) 0.1997(3) 0.0420(9) Uani 1.000000 .
F00D F 0.3475(3) 0.56291(9) 0.5280(2) 0.0395(8) Uani 1.000000 .
F00E F -0.1338(3) 0.49508(10) 0.3119(3) 0.0468(10) Uani 1.000000 .
F00F F 0.4833(3) 0.52532(11) 0.4043(3) 0.0526(10) Uani 1.000000 .
F00G F 0.3799(3) 0.67951(11) 0.0342(3) 0.0553(11) Uani 1.000000 .
F00H F -0.0595(3) 0.51506(10) -0.0328(3) 0.0520(10) Uani 1.000000 .
F00I F 0.5716(3) 0.24517(9) 0.3153(3) 0.0476(9) Uani 1.000000 .
F00J F 0.3795(3) 0.31477(11) 0.5126(3) 0.0544(11) Uani 1.000000 .
F00K F 0.4222(3) 0.20102(10) 0.2194(3) 0.0602(11) Uani 1.000000 .
F00L F 0.1058(3) 0.71294(10) 0.4481(3) 0.0547(10) Uani 1.000000 .
F00M F 0.2547(3) 0.43505(12) 0.4639(3) 0.0603(11) Uani 1.000000 .
F00N F -0.2376(3) 0.65864(11) 0.3831(3) 0.0525(10) Uani 1.000000 .
F00O F -0.1165(3) 0.71285(11) 0.4720(3) 0.0606(11) Uani 1.000000 .
F00P F 0.0042(3) 0.68630(11) -0.0521(3) 0.0577(11) Uani 1.000000 .
F00Q F -0.1634(3) 0.47627(10) 0.1146(3) 0.0584(11) Uani 1.000000 .
F00R F 0.2299(3) 0.23008(11) 0.1562(3) 0.0687(13) Uani 1.000000 .
F00S F 0.2149(4) 0.70906(12) -0.0819(3) 0.0770(14) Uani 1.000000 .
F00T F 0.4391(4) 0.33129(15) 0.7044(3) 0.0802(14) Uani 1.000000 .
F00U F 0.4062(3) 0.40041(16) 0.7749(3) 0.0848(17) Uani 1.000000 .
F00V F 0.3139(3) 0.45203(14) 0.6548(3) 0.0882(17) Uani 1.000000 .
C9 C 0.0373(4) 0.62982(14) 0.3027(4) 0.0213(12) Uani 1.000000 .
C11 C 0.2120(4) 0.58116(14) 0.2856(4) 0.0182(11) Uani 1.000000 .
C13 C 0.2820(4) 0.55991(15) 0.2266(4) 0.0253(12) Uani 1.000000 .
C15 C 0.3719(4) 0.54119(15) 0.2643(4) 0.0284(13) Uani 1.000000 .
C17 C 0.2377(4) 0.58025(15) 0.3880(4) 0.0231(12) Uani 1.000000 .
C19 C 0.3557(4) 0.31151(14) 0.2619(4) 0.0233(12) Uani 1.000000 .
C21 C 0.1130(4) 0.37549(15) 0.2616(4) 0.0233(12) Uani 1.000000 .
C23 C 0.0919(4) 0.65901(16) 0.3481(4) 0.0264(13) Uani 1.000000 .
C25 C 0.5498(4) 0.39681(15) 0.3737(4) 0.0247(12) Uani 1.000000 .
H25 H 0.5265(4) 0.37368(15) 0.3988(4) 0.0296(15) Uiso 1.000000 R
C28 C 0.4937(4) 0.35639(14) 0.1115(4) 0.0214(12) Uani 1.000000 .
C30 C 0.2774(4) 0.44141(15) 0.1962(4) 0.0270(12) Uani 1.000000 .
H30 H 0.2863(4) 0.44183(15) 0.2677(4) 0.0324(15) Uiso 1.000000 R
C33 C 0.3356(4) 0.41589(14) 0.1374(4) 0.0246(12) Uani 1.000000 .
C35 C -0.0199(4) 0.54449(16) 0.2605(4) 0.0243(13) Uani 1.000000 .
C37 C 0.5493(4) 0.44322(15) 0.2418(4) 0.0235(12) Uani 1.000000 .
H37 H 0.5261(4) 0.45179(15) 0.1773(4) 0.0282(15) Uiso 1.000000 R
C39 C 0.2491(4) 0.64255(15) 0.1172(4) 0.0270(13) Uani 1.000000 .
C41 C 0.2195(4) 0.36618(15) 0.3026(4) 0.0263(13) Uani 1.000000 .
C43 C 0.3242(4) 0.41614(16) 0.0315(4) 0.0306(13) Uani 1.000000 .
H43 H 0.3653(4) 0.39960(16) -0.0090(4) 0.0367(16) Uiso 1.000000 R
C45 C 0.6084(4) 0.35654(15) 0.1093(4) 0.0253(12) Uani 1.000000 .
H45 H 0.6490(4) 0.37142(15) 0.1550(4) 0.0303(15) Uiso 1.000000 R
C01E C -0.0826(4) 0.51404(17) 0.2395(5) 0.0354(15) Uani 1.000000 .
C47 C 0.3267(4) 0.56194(15) 0.4280(4) 0.0258(13) Uani 1.000000 .
C48 C 0.2889(4) 0.36579(16) 0.3785(4) 0.0258(13) Uani 1.000000 .
C10 C 0.3946(4) 0.54262(16) 0.3645(4) 0.0301(14) Uani 1.000000 .
C26 C 0.3340(4) 0.35178(15) 0.2783(4) 0.0222(12) Uani 1.000000 .
C1 C 0.5115(4) 0.40919(15) 0.2796(4) 0.0227(12) Uani 1.000000 .
C27 C 0.0319(4) 0.56639(15) 0.1908(4) 0.0254(12) Uani 1.000000 .
C12 C 0.4524(4) 0.29559(15) 0.2918(5) 0.0313(14) Uani 1.000000 .
C29 C -0.0875(4) 0.39741(17) 0.1834(4) 0.0338(14) Uani 1.000000 .
H29 H -0.1567(4) 0.40472(17) 0.1573(4) 0.0406(17) Uiso 1.000000 R
C6 C 0.1444(5) 0.62914(15) 0.1372(4) 0.0258(13) Uani 1.000000 .
C31 C 0.4351(4) 0.33389(16) 0.0444(4) 0.0277(13) Uani 1.000000 .
H31 H 0.3572(4) 0.33359(16) 0.0467(4) 0.0332(15) Uiso 1.000000 R
C32 C -0.0747(4) 0.63157(16) 0.3183(4) 0.0284(13) Uani 1.000000 .
C4 C 0.2525(4) 0.44068(17) -0.0132(4) 0.0346(15) Uani 1.000000 .
H4 H 0.2434(4) 0.44088(17) -0.0846(4) 0.0416(18) Uiso 1.000000 R
C34 C 0.0176(4) 0.55447(16) 0.0917(4) 0.0269(13) Uani 1.000000 .
C16 C 0.0662(5) 0.64523(16) 0.0752(4) 0.0308(14) Uani 1.000000 .
C36 C 0.2822(4) 0.28789(15) 0.2154(4) 0.0307(14) Uani 1.000000 .
C7 C 0.0337(4) 0.38977(17) 0.3241(4) 0.0338(14) Uani 1.000000 .
H7 H 0.0478(4) 0.39228(17) 0.3945(4) 0.0406(17) Uiso 1.000000 R
C38 C -0.1273(5) 0.65864(17) 0.3730(4) 0.0332(15) Uani 1.000000 .
C18 C 0.0924(4) 0.37214(16) 0.1555(4) 0.0282(13) Uani 1.000000 .
H18 H 0.1466(4) 0.36225(16) 0.1117(4) 0.0339(16) Uiso 1.000000 R
C3 C -0.0984(4) 0.50448(17) 0.1389(5) 0.0346(15) Uani 1.000000 .
C01Y C 0.4775(5) 0.25880(17) 0.2811(4) 0.0342(15) Uani 1.000000 .
C40 C -0.0073(4) 0.38347(16) 0.1177(4) 0.0315(14) Uani 1.000000 .
H40 H -0.0217(4) 0.38184(16) 0.0472(4) 0.0378(17) Uiso 1.000000 R
C020 C -0.0666(5) 0.40054(18) 0.2848(5) 0.0407(16) Uani 1.000000 .
H020 H -0.1212(5) 0.41016(18) 0.3286(5) 0.0488(19) Uiso 1.000000 R
C20 C 0.2067(5) 0.46609(16) 0.1493(5) 0.0333(14) Uani 1.000000 .
H20 H 0.1673(5) 0.48359(16) 0.1882(5) 0.0400(17) Uiso 1.000000 R
C022 C 0.3626(5) 0.3493(2) 0.5464(4) 0.0363(16) Uani 1.000000 .
C023 C -0.0669(5) 0.68577(18) 0.4176(5) 0.0411(17) Uani 1.000000 .
C42 C 0.6213(4) 0.46402(15) 0.3007(4) 0.0286(13) Uani 1.000000 .
H42 H 0.6455(4) 0.48719(15) 0.2766(4) 0.0343(16) Uiso 1.000000 R
C025 C 0.2760(5) 0.66888(18) 0.0455(5) 0.0394(15) Uani 1.000000 .
C44 C -0.0467(4) 0.52427(17) 0.0648(4) 0.0334(15) Uani 1.000000 .
C027 C 0.3037(5) 0.25132(17) 0.2017(5) 0.0379(15) Uani 1.000000 .
C14 C 0.6575(4) 0.45150(17) 0.3928(5) 0.0342(14) Uani 1.000000 .
H14 H 0.7078(4) 0.46578(17) 0.4311(5) 0.0410(17) Uiso 1.000000 R
C029 C 0.4904(5) 0.31193(17) -0.0257(5) 0.0382(15) Uani 1.000000 .
H029 H 0.4504(5) 0.29668(17) -0.0708(5) 0.0459(18) Uiso 1.000000 R
C22 C 0.1947(4) 0.46478(17) 0.0464(4) 0.0327(14) Uani 1.000000 .
H22 H 0.1445(4) 0.48112(17) 0.0149(4) 0.0393(17) Uiso 1.000000 R
C02B C 0.0443(5) 0.68610(17) 0.4062(5) 0.0373(15) Uani 1.000000 .
C46 C 0.6212(5) 0.41802(16) 0.4304(4) 0.0351(15) Uani 1.000000 .
H46 H 0.6454(5) 0.40972(16) 0.4948(4) 0.0421(17) Uiso 1.000000 R
C5 C 0.6623(5) 0.33432(16) 0.0386(5) 0.0339(14) Uani 1.000000 .
H5 H 0.7401(5) 0.33408(16) 0.0365(5) 0.0407(17) Uiso 1.000000 R
C02E C 0.0877(5) 0.67191(18) 0.0025(5) 0.0428(16) Uani 1.000000 .
C02F C 0.3932(5) 0.3573(3) 0.6439(5) 0.055(2) Uani 1.000000 .
B02G B 0.1066(4) 0.60120(16) 0.2295(4) 0.0166(12) Uani 1.000000 .
C24 C 0.4010(5) 0.23673(16) 0.2333(4) 0.0343(14) Uani 1.000000 .
C02I C 0.3158(4) 0.37466(18) 0.4816(4) 0.0328(14) Uani 1.000000 .
C02J C 0.6032(5) 0.31255(16) -0.0289(5) 0.0369(15) Uani 1.000000 .
H02J H 0.6410(5) 0.29804(16) -0.0773(5) 0.0442(18) Uiso 1.000000 R
C02L C 0.3009(4) 0.40936(19) 0.5231(5) 0.0399(16) Uani 1.000000 .
C02M C 0.3301(5) 0.4184(2) 0.6194(5) 0.056(2) Uani 1.000000 .
C02O C 0.3765(5) 0.3923(3) 0.6816(5) 0.061(2) Uani 1.000000 .
C49 C 0.1935(6) 0.68270(19) -0.0112(4) 0.0445(17) Uani 1.000000 .

loop_
_atom_site_aniso_label
_atom_site_aniso_U_11
_atom_site_aniso_U_22
_atom_site_aniso_U_33
_atom_site_aniso_U_12
_atom_site_aniso_U_13
_atom_site_aniso_U_23
P001 0.0206(6) 0.0280(8) 0.0174(7) -0.0006(6) -0.0019(6) -0.0011(6)
F002 0.0367(18) 0.045(2) 0.0099(16) 0.0103(15) 0.0018(13) -0.0009(14)
F003 0.0349(17) 0.036(2) 0.034(2) -0.0013(15) 0.0032(15) 0.0043(16)
F004 0.0302(17) 0.0354(19) 0.032(2) -0.0023(14) 0.0080(15) 0.0038(15)
F005 0.0355(18) 0.0372(19) 0.0244(17) -0.0021(15) -0.0029(14) -0.0023(14)
F006 0.0350(17) 0.0407(19) 0.0118(16) 0.0045(14) 0.0077(13) 0.0030(14)
F007 0.0299(17) 0.0325(19) 0.045(2) -0.0007(14) -0.0136(15) 0.0019(16)
F008 0.054(2) 0.040(2) 0.0118(17) 0.0031(17) 0.0006(15) -0.0032(14)
F009 0.0395(19) 0.045(2) 0.0266(19) 0.0069(16) -0.0065(15) 0.0062(16)
F00A 0.0238(16) 0.045(2) 0.040(2) 0.0002(14) 0.0009(15) 0.0017(17)
F00B 0.0386(18) 0.043(2) 0.051(2) 0.0016(16) -0.0241(17) -0.0080(18)
F00C 0.0367(18) 0.050(2) 0.039(2) 0.0191(16) 0.0071(16) -0.0060(18)
F00D 0.049(2) 0.046(2) 0.0237(19) 0.0082(16) -0.0161(16) 0.0021(16)
F00E 0.0396(19) 0.044(2) 0.057(3) -0.0158(16) 0.0057(18) 0.0070(19)
F00F 0.045(2) 0.059(3) 0.055(3) 0.0280(18) -0.0176(19) -0.008(2)
F00G 0.051(2) 0.058(3) 0.056(3) -0.0118(19) 0.0213(19) 0.015(2)
F00H 0.056(2) 0.056(2) 0.045(2) 0.0095(18) -0.0203(19) -0.025(2)
F00I 0.045(2) 0.033(2) 0.064(3) 0.0108(16) -0.0026(19) 0.0051(18)
F00J 0.071(3) 0.057(3) 0.035(2) 0.001(2) -0.0096(19) 0.011(2)
F00K 0.075(3) 0.027(2) 0.078(3) 0.0074(18) -0.002(2) -0.013(2)
F00L 0.074(3) 0.043(2) 0.046(2) 0.010(2) -0.011(2) -0.0197(19)
F00M 0.066(3) 0.064(3) 0.051(3) 0.025(2) -0.015(2) -0.026(2)
F00N 0.037(2) 0.063(3) 0.057(3) 0.0203(18) 0.0161(18) 0.013(2)
F00O 0.082(3) 0.053(3) 0.047(3) 0.031(2) 0.019(2) -0.009(2)
F00P 0.081(3) 0.059(3) 0.033(2) 0.015(2) -0.012(2) 0.021(2)
F00Q 0.049(2) 0.047(2) 0.080(3) -0.0133(18) -0.004(2) -0.018(2)
F00R 0.065(3) 0.044(2) 0.096(4) -0.011(2) -0.018(2) -0.031(2)
F00S 0.103(3) 0.070(3) 0.059(3) -0.007(3) 0.010(3) 0.045(2)
F00T 0.081(3) 0.133(4) 0.026(2) -0.007(3) -0.020(2) 0.024(3)
F00U 0.057(3) 0.174(5) 0.024(2) -0.022(3) -0.0051(19) -0.039(3)
F00V 0.067(3) 0.124(4) 0.074(3) 0.017(3) -0.016(2) -0.078(3)
C9 0.023(3) 0.027(3) 0.014(3) 0.008(2) -0.000(2) 0.002(2)
C11 0.022(3) 0.023(3) 0.010(3) -0.002(2) 0.005(2) 0.007(2)
C13 0.028(3) 0.030(3) 0.018(3) -0.001(2) 0.009(2) 0.000(2)
C15 0.029(3) 0.024(3) 0.032(4) 0.006(2) 0.014(3) -0.004(3)
C17 0.024(3) 0.027(3) 0.019(3) -0.001(2) 0.009(2) 0.007(2)
C19 0.026(3) 0.020(3) 0.024(3) -0.001(2) 0.004(2) 0.003(2)
C21 0.025(3) 0.026(3) 0.019(3) -0.000(2) -0.000(2) -0.004(2)
C23 0.028(3) 0.043(4) 0.009(3) 0.006(3) -0.000(2) -0.002(2)
C25 0.029(3) 0.029(3) 0.016(3) 0.001(2) -0.002(2) 0.007(2)
C28 0.022(3) 0.022(3) 0.020(3) 0.005(2) 0.003(2) 0.008(2)
C30 0.029(3) 0.034(3) 0.018(3) -0.001(2) 0.002(2) 0.001(3)
C33 0.025(3) 0.018(3) 0.031(3) -0.003(2) 0.000(2) -0.005(2)
C35 0.021(3) 0.040(4) 0.012(3) -0.004(2) -0.002(2) -0.002(2)
C37 0.020(3) 0.041(3) 0.010(3) -0.000(2) -0.001(2) 0.007(2)
C39 0.038(3) 0.032(3) 0.011(3) 0.002(3) 0.008(2) -0.005(2)
C41 0.030(3) 0.028(3) 0.021(3) 0.002(2) 0.009(2) -0.006(2)
C43 0.029(3) 0.035(3) 0.028(3) 0.003(3) -0.004(3) -0.001(3)
C45 0.026(3) 0.025(3) 0.025(3) -0.000(2) -0.001(2) 0.005(2)
C01E 0.024(3) 0.035(4) 0.048(4) -0.003(3) 0.010(3) 0.004(3)
C47 0.029(3) 0.033(3) 0.016(3) -0.004(3) -0.005(2) 0.003(2)
C48 0.022(3) 0.038(4) 0.017(3) 0.003(2) -0.002(2) 0.002(3)
C10 0.029(3) 0.034(4) 0.027(4) 0.006(3) -0.005(3) 0.004(3)
C26 0.017(3) 0.032(3) 0.018(3) -0.001(2) 0.000(2) -0.006(2)
C1 0.015(2) 0.035(3) 0.019(3) 0.001(2) 0.000(2) 0.003(2)
C27 0.017(2) 0.031(3) 0.028(3) 0.003(2) -0.003(2) 0.005(3)
C12 0.030(3) 0.023(3) 0.041(4) -0.000(3) 0.001(3) 0.000(3)
C29 0.020(3) 0.046(4) 0.035(4) 0.003(3) -0.011(3) 0.003(3)
C6 0.042(3) 0.028(3) 0.007(3) -0.000(3) 0.007(2) 0.002(2)
C31 0.026(3) 0.035(3) 0.021(3) 0.003(2) -0.001(2) 0.002(3)
C32 0.030(3) 0.038(4) 0.017(3) -0.000(3) -0.003(2) 0.007(3)
C4 0.036(3) 0.041(4) 0.027(4) 0.004(3) -0.015(3) 0.008(3)
C34 0.024(3) 0.038(3) 0.018(3) 0.011(2) -0.001(2) -0.001(3)
C16 0.042(3) 0.037(4) 0.014(3) 0.010(3) 0.001(2) -0.001(3)
C36 0.036(3) 0.030(4) 0.026(3) -0.002(3) -0.004(3) 0.007(3)
C7 0.027(3) 0.049(4) 0.025(4) 0.002(3) 0.004(3) -0.001(3)
C38 0.035(3) 0.045(4) 0.020(3) 0.016(3) 0.018(3) 0.010(3)
C18 0.025(3) 0.041(4) 0.018(3) -0.001(3) 0.000(2) -0.003(3)
C3 0.023(3) 0.038(4) 0.042(4) -0.006(3) -0.002(3) -0.009(3)
C01Y 0.033(3) 0.043(4) 0.026(3) 0.001(3) 0.008(3) 0.006(3)
C40 0.030(3) 0.043(4) 0.021(3) -0.005(3) -0.002(3) -0.001(3)
C020 0.030(3) 0.058(4) 0.034(4) 0.010(3) 0.001(3) -0.002(3)
C20 0.035(3) 0.024(3) 0.040(4) 0.001(3) -0.004(3) 0.002(3)
C022 0.037(3) 0.068(5) 0.003(3) -0.008(3) -0.001(2) 0.002(3)
C023 0.051(4) 0.042(4) 0.030(4) 0.022(3) 0.011(3) -0.003(3)
C42 0.025(3) 0.028(3) 0.033(4) -0.003(2) -0.000(3) 0.004(3)
C025 0.042(3) 0.046(4) 0.030(4) -0.001(3) 0.012(3) 0.006(3)
C44 0.031(3) 0.039(4) 0.030(4) 0.009(3) -0.012(3) -0.014(3)
C027 0.048(4) 0.042(4) 0.024(3) -0.016(3) -0.000(3) -0.010(3)
C14 0.032(3) 0.041(4) 0.029(4) -0.006(3) -0.007(3) -0.001(3)
C029 0.050(4) 0.039(4) 0.026(4) -0.005(3) -0.001(3) -0.008(3)
C22 0.028(3) 0.037(4) 0.033(4) 0.006(3) -0.005(3) 0.002(3)
C02B 0.045(4) 0.035(4) 0.031(4) 0.005(3) 0.008(3) -0.006(3)
C46 0.041(3) 0.033(4) 0.031(4) -0.002(3) -0.018(3) 0.004(3)
C5 0.032(3) 0.027(3) 0.043(4) 0.006(3) 0.012(3) -0.004(3)
C02E 0.057(4) 0.044(4) 0.028(4) 0.011(3) -0.006(3) 0.013(3)
C02F 0.033(4) 0.111(7) 0.023(4) -0.005(4) -0.002(3) 0.008(4)
B02G 0.015(3) 0.028(3) 0.007(3) -0.001(2) 0.002(2) -0.004(2)
C24 0.048(4) 0.021(3) 0.034(4) -0.001(3) 0.003(3) -0.008(3)
C02I 0.023(3) 0.059(4) 0.017(3) 0.005(3) -0.004(2) -0.004(3)
C02J 0.051(4) 0.027(3) 0.032(4) 0.008(3) 0.011(3) -0.002(3)
C02L 0.023(3) 0.061(5) 0.036(4) 0.012(3) -0.009(3) -0.023(3)
C02M 0.025(3) 0.104(6) 0.040(4) 0.002(4) -0.000(3) -0.043(5)
C02O 0.021(3) 0.136(8) 0.027(4) 0.002(4) -0.004(3) -0.024(5)
C49 0.064(4) 0.049(4) 0.020(4) -0.001(3) 0.018(3) 0.013(3)

loop_
_atom_type_symbol
_atom_type_scat_dispersion_real
_atom_type_scat_dispersion_imag
_atom_type_scat_Cromer_Mann_a1
_atom_type_scat_Cromer_Mann_a2
_atom_type_scat_Cromer_Mann_a3
_atom_type_scat_Cromer_Mann_a4
_atom_type_scat_Cromer_Mann_b1
_atom_type_scat_Cromer_Mann_b2
_atom_type_scat_Cromer_Mann_b3
_atom_type_scat_Cromer_Mann_b4
_atom_type_scat_Cromer_Mann_c
_atom_type_scat_source
_atom_type_scat_dispersion_source
B 0.00141 0.00067 2.05450 1.33260 1.09790 0.70680 23.21850 1.02100 60.34980 0.14030 -0.19320 'International Tables Volume C Table 6.1.1.4 (pp. 500-502)' 'Henke, Gullikson and Davis, At. Data and Nucl. Data Tables, 1993, 54, 2'
C 0.00347 0.00161 2.31000 1.02000 1.58860 0.86500 20.84390 10.20750 0.56870 51.65120 0.21560 'International Tables Volume C Table 6.1.1.4 (pp. 500-502)' 'Henke, Gullikson and Davis, At. Data and Nucl. Data Tables, 1993, 54, 2'
F 0.01794 0.01033 3.53920 2.64120 1.51700 1.02430 10.28250 4.29440 0.26150 26.14760 0.27760 'International Tables Volume C Table 6.1.1.4 (pp. 500-502)' 'Henke, Gullikson and Davis, At. Data and Nucl. Data Tables, 1993, 54, 2'
H 0.00000 0.00000 0.49300 0.32291 0.14019 0.04081 10.51090 26.12570 3.14236 57.79970 0.00304 'International Tables Volume C Table 6.1.1.4 (pp. 500-502)' 'Henke, Gullikson and Davis, At. Data and Nucl. Data Tables, 1993, 54, 2'
P 0.10434 0.09671 6.43450 4.17910 1.78000 1.49080 1.90670 27.15700 0.52600 68.16450 1.11490 'International Tables Volume C Table 6.1.1.4 (pp. 500-502)' 'Henke, Gullikson and Davis, At. Data and Nucl. Data Tables, 1993, 54, 2'

loop_
_geom_angle_atom_site_label_1
_geom_angle_atom_site_label_2
_geom_angle_atom_site_label_3
_geom_angle
_geom_angle_site_symmetry_1
_geom_angle_site_symmetry_3
_geom_angle_publ_flag
C33 P001 C28 109.5(2) . . ?
C26 P001 C28 108.0(2) . . ?
C26 P001 C33 109.8(2) . . ?
C1 P001 C28 111.5(2) . . ?
C1 P001 C33 106.3(2) . . ?
C1 P001 C26 111.8(2) . . ?
C32 C9 C23 111.9(5) . . ?
B02G C9 C23 119.3(4) . . ?
B02G C9 C32 128.3(5) . . ?
C17 C11 C13 113.1(5) . . ?
B02G C11 C13 118.2(4) . . ?
B02G C11 C17 128.5(4) . . ?
C11 C13 F006 119.9(5) . . ?
C15 C13 F006 116.1(4) . . ?
C15 C13 C11 124.1(5) . . ?
C13 C15 F00C 120.0(5) . . ?
C10 C15 F00C 120.3(5) . . ?
C10 C15 C13 119.6(5) . . ?
C11 C17 F002 120.3(4) . . ?
C47 C17 F002 115.5(4) . . ?
C47 C17 C11 124.2(5) . . ?
C12 C19 C26 121.5(5) . . ?
C36 C19 C26 123.7(5) . . ?
C36 C19 C12 114.8(5) . . ?
C7 C21 C41 119.7(5) . . ?
C18 C21 C41 120.3(5) . . ?
C18 C21 C7 119.9(5) . . ?
C9 C23 F005 118.4(5) . . ?
C02B C23 F005 115.7(5) . . ?
C02B C23 C9 125.9(5) . . ?
C1 C25 H25 119.7(3) . . ?
C46 C25 H25 119.7(3) . . ?
C46 C25 C1 120.6(5) . . ?
C45 C28 P001 120.7(4) . . ?
C31 C28 P001 119.3(4) . . ?
C31 C28 C45 119.9(5) . . ?
C33 C30 H30 120.2(3) . . ?
C20 C30 H30 120.2(3) . . ?
C20 C30 C33 119.7(5) . . ?
C30 C33 P001 117.9(4) . . ?
C43 C33 P001 122.3(4) . . ?
C43 C33 C30 119.7(5) . . ?
C01E C35 F003 115.0(5) . . ?
C27 C35 F003 118.8(5) . . ?
C27 C35 C01E 126.2(5) . . ?
C1 C37 H37 120.5(3) . . ?
C42 C37 H37 120.5(3) . . ?
C42 C37 C1 119.0(5) . . ?
C6 C39 F004 120.2(5) . . ?
C025 C39 F004 113.7(5) . . ?
C025 C39 C6 126.1(5) . . ?
C48 C41 C21 150.1(5) . . ?
C26 C41 C21 145.4(5) . . ?
C26 C41 C48 64.3(4) . . ?
H43 C43 C33 120.3(3) . . ?
C4 C43 C33 119.4(5) . . ?
C4 C43 H43 120.3(4) . . ?
H45 C45 C28 120.6(3) . . ?
C5 C45 C28 118.7(5) . . ?
C5 C45 H45 120.6(3) . . ?
C35 C01E F00E 122.3(5) . . ?
C3 C01E F00E 119.3(5) . . ?
C3 C01E C35 118.2(5) . . ?
C17 C47 F00D 120.8(5) . . ?
C10 C47 F00D 119.9(5) . . ?
C10 C47 C17 119.3(5) . . ?
C26 C48 C41 64.7(4) . . ?
C02I C48 C41 150.3(5) . . ?
C02I C48 C26 144.7(4) . . ?
C15 C10 F00F 121.6(5) . . ?
C47 C10 F00F 118.8(5) . . ?
C47 C10 C15 119.5(5) . . ?
C19 C26 P001 115.1(3) . . ?
C41 C26 P001 115.0(4) . . ?
C41 C26 C19 121.8(4) . . ?
C48 C26 P001 118.0(4) . . ?
C48 C26 C19 121.0(4) . . ?
C48 C26 C41 51.0(3) . . ?
C25 C1 P001 123.0(4) . . ?
C37 C1 P001 117.8(4) . . ?
C37 C1 C25 119.1(5) . . ?
C34 C27 C35 113.1(5) . . ?
B02G C27 C35 119.7(5) . . ?
B02G C27 C34 127.1(5) . . ?
C19 C12 F007 119.8(5) . . ?
C01Y C12 F007 115.3(5) . . ?
C01Y C12 C19 124.9(5) . . ?
C40 C29 H29 119.8(3) . . ?
C020 C29 H29 119.8(3) . . ?
C020 C29 C40 120.3(5) . . ?
C16 C6 C39 111.7(5) . . ?
B02G C6 C39 127.7(5) . . ?
B02G C6 C16 120.2(5) . . ?
H31 C31 C28 119.8(3) . . ?
C029 C31 C28 120.5(5) . . ?
C029 C31 H31 119.8(3) . . ?
C9 C32 F00A 120.9(5) . . ?
C38 C32 F00A 114.3(5) . . ?
C38 C32 C9 124.7(5) . . ?
H4 C4 C43 120.2(4) . . ?
C22 C4 C43 119.6(5) . . ?
C22 C4 H4 120.2(3) . . ?
C27 C34 F008 121.4(5) . . ?
C44 C34 F008 114.9(5) . . ?
C44 C34 C27 123.7(5) . . ?
C6 C16 F009 119.4(5) . . ?
C02E C16 F009 115.6(5) . . ?
C02E C16 C6 125.0(6) . . ?
C19 C36 F00B 119.2(5) . . ?
C027 C36 F00B 118.2(5) . . ?
C027 C36 C19 122.6(5) . . ?
H7 C7 C21 119.9(3) . . ?
C020 C7 C21 120.2(5) . . ?
C020 C7 H7 119.9(4) . . ?
C32 C38 F00N 120.9(6) . . ?
C023 C38 F00N 119.6(5) . . ?
C023 C38 C32 119.5(5) . . ?
H18 C18 C21 120.5(3) . . ?
C40 C18 C21 118.9(5) . . ?
C40 C18 H18 120.5(3) . . ?
C01E C3 F00Q 120.4(5) . . ?
C44 C3 F00Q 120.5(5) . . ?
C44 C3 C01E 119.1(5) . . ?
C12 C01Y F00I 121.3(5) . . ?
C24 C01Y F00I 121.3(5) . . ?
C24 C01Y C12 117.4(5) . . ?
C18 C40 C29 120.0(5) . . ?
H40 C40 C29 120.0(3) . . ?
H40 C40 C18 120.0(3) . . ?
C7 C020 C29 120.5(6) . . ?
H020 C020 C29 119.8(3) . . ?
H020 C020 C7 119.8(3) . . ?
H20 C20 C30 120.5(3) . . ?
C22 C20 C30 119.1(6) . . ?
C22 C20 H20 120.5(4) . . ?
C02F C022 F00J 117.9(6) . . ?
C02I C022 F00J 118.8(5) . . ?
C02I C022 C02F 123.3(7) . . ?
C38 C023 F00O 120.8(6) . . ?
C02B C023 F00O 119.5(6) . . ?
C02B C023 C38 119.7(5) . . ?
H42 C42 C37 119.5(3) . . ?
C14 C42 C37 121.0(5) . . ?
C14 C42 H42 119.5(3) . . ?
C39 C025 F00G 120.2(6) . . ?
C49 C025 F00G 122.5(6) . . ?
C49 C025 C39 117.4(6) . . ?
C34 C44 F00H 120.5(5) . . ?
C3 C44 F00H 120.0(5) . . ?
C3 C44 C34 119.5(5) . . ?
C36 C027 F00R 119.8(5) . . ?
C24 C027 F00R 119.9(5) . . ?
C24 C027 C36 120.3(5) . . ?
H14 C14 C42 119.8(3) . . ?
C46 C14 C42 120.4(5) . . ?
C46 C14 H14 119.8(3) . . ?
H029 C029 C31 120.2(3) . . ?
C02J C029 C31 119.6(6) . . ?
C02J C029 H029 120.2(4) . . ?
C20 C22 C4 122.4(5) . . ?
H22 C22 C4 118.8(3) . . ?
H22 C22 C20 118.8(4) . . ?
C23 C02B F00L 120.9(5) . . ?
C023 C02B F00L 120.8(5) . . ?
C023 C02B C23 118.3(6) . . ?
C14 C46 C25 119.9(5) . . ?
H46 C46 C25 120.1(3) . . ?
H46 C46 C14 120.1(3) . . ?
H5 C5 C45 119.6(3) . . ?
C02J C5 C45 120.9(5) . . ?
C02J C5 H5 119.6(3) . . ?
C16 C02E F00P 119.8(6) . . ?
C49 C02E F00P 122.0(6) . . ?
C49 C02E C16 118.2(6) . . ?
C022 C02F F00T 121.0(8) . . ?
C02O C02F F00T 119.5(6) . . ?
C02O C02F C022 119.6(7) . . ?
C11 B02G C9 114.5(4) . . ?
C27 B02G C9 112.7(4) . . ?
C27 B02G C11 103.2(4) . . ?
C6 B02G C9 100.6(4) . . ?
C6 B02G C11 112.7(4) . . ?
C6 B02G C27 113.6(4) . . ?
C01Y C24 F00K 119.8(5) . . ?
C027 C24 F00K 120.3(5) . . ?
C027 C24 C01Y 119.9(5) . . ?
C022 C02I C48 121.9(6) . . ?
C02L C02I C48 123.2(5) . . ?
C02L C02I C022 114.8(5) . . ?
C5 C02J C029 120.4(6) . . ?
H02J C02J C029 119.8(4) . . ?
H02J C02J C5 119.8(3) . . ?
C02I C02L F00M 117.4(5) . . ?
C02M C02L F00M 119.0(6) . . ?
C02M C02L C02I 123.6(7) . . ?
C02L C02M F00V 120.9(7) . . ?
C02O C02M F00V 119.4(6) . . ?
C02O C02M C02L 119.8(7) . . ?
C02F C02O F00U 120.2(8) . . ?
C02M C02O F00U 120.9(8) . . ?
C02M C02O C02F 118.9(6) . . ?
C025 C49 F00S 119.9(6) . . ?
C02E C49 F00S 118.4(6) . . ?
C02E C49 C025 121.6(6) . . ?

loop_
_geom_bond_atom_site_label_1
_geom_bond_atom_site_label_2
_geom_bond_distance
_geom_bond_site_symmetry_2
_geom_bond_publ_flag
P001 C28 1.783(5) . ?
P001 C33 1.797(5) . ?
P001 C26 1.857(5) . ?
P001 C1 1.782(5) . ?
F002 C17 1.351(6) . ?
F003 C35 1.378(6) . ?
F004 C39 1.367(6) . ?
F005 C23 1.365(6) . ?
F006 C13 1.350(6) . ?
F007 C12 1.360(6) . ?
F008 C34 1.350(6) . ?
F009 C16 1.363(7) . ?
F00A C32 1.360(6) . ?
F00B C36 1.339(6) . ?
F00C C15 1.368(6) . ?
F00D C47 1.346(6) . ?
F00E C01E 1.336(6) . ?
F00F C10 1.359(6) . ?
F00G C025 1.334(7) . ?
F00H C44 1.341(6) . ?
F00I C01Y 1.330(6) . ?
F00J C022 1.352(8) . ?
F00K C24 1.341(7) . ?
F00L C02B 1.352(7) . ?
F00M C02L 1.344(8) . ?
F00N C38 1.352(6) . ?
F00O C023 1.364(7) . ?
F00P C02E 1.355(7) . ?
F00Q C3 1.338(6) . ?
F00R C027 1.332(6) . ?
F00S C49 1.365(7) . ?
F00T C02F 1.361(9) . ?
F00U C02O 1.318(7) . ?
F00V C02M 1.328(8) . ?
C9 C23 1.392(8) . ?
C9 C32 1.384(7) . ?
C9 B02G 1.655(7) . ?
C11 C13 1.392(7) . ?
C11 C17 1.388(7) . ?
C11 B02G 1.654(7) . ?
C13 C15 1.384(7) . ?
C15 C10 1.353(8) . ?
C17 C47 1.380(7) . ?
C19 C26 1.508(7) . ?
C19 C12 1.372(7) . ?
C19 C36 1.387(7) . ?
C21 C41 1.448(7) . ?
C21 C7 1.374(7) . ?
C21 C18 1.428(7) . ?
C23 C02B 1.379(8) . ?
C25 H25 0.9500 . ?
C25 C1 1.401(7) . ?
C25 C46 1.386(8) . ?
C28 C45 1.400(7) . ?
C28 C31 1.404(8) . ?
C30 H30 0.9500 . ?
C30 C33 1.405(7) . ?
C30 C20 1.393(8) . ?
C33 C43 1.405(8) . ?
C35 C01E 1.377(8) . ?
C35 C27 1.373(7) . ?
C37 H37 0.9500 . ?
C37 C1 1.416(7) . ?
C37 C42 1.397(8) . ?
C39 C6 1.393(8) . ?
C39 C025 1.388(8) . ?
C41 C48 1.312(7) . ?
C41 C26 1.527(7) . ?
C43 H43 0.9500 . ?
C43 C4 1.383(8) . ?
C45 H45 0.9500 . ?
C45 C5 1.401(8) . ?
C01E C3 1.388(8) . ?
C47 C10 1.374(8) . ?
C48 C26 1.521(7) . ?
C48 C02I 1.438(7) . ?
C27 C34 1.390(8) . ?
C27 B02G 1.645(8) . ?
C12 C01Y 1.384(8) . ?
C29 H29 0.9500 . ?
C29 C40 1.403(8) . ?
C29 C020 1.368(8) . ?
C6 C16 1.387(8) . ?
C6 B02G 1.655(8) . ?
C31 H31 0.9500 . ?
C31 C029 1.398(8) . ?
C32 C38 1.382(8) . ?
C4 H4 0.9500 . ?
C4 C22 1.375(8) . ?
C34 C44 1.399(8) . ?
C16 C02E 1.392(8) . ?
C36 C027 1.371(8) . ?
C7 H7 0.9500 . ?
C7 C020 1.386(8) . ?
C38 C023 1.368(9) . ?
C18 H18 0.9500 . ?
C18 C40 1.378(7) . ?
C3 C44 1.370(8) . ?
C01Y C24 1.385(8) . ?
C40 H40 0.9500 . ?
C020 H020 0.9500 . ?
C20 H20 0.9500 . ?
C20 C22 1.367(8) . ?
C022 C02F 1.371(8) . ?
C022 C02I 1.385(8) . ?
C023 C02B 1.365(9) . ?
C42 H42 0.9500 . ?
C42 C14 1.372(8) . ?
C025 C49 1.353(9) . ?
C027 C24 1.366(8) . ?
C14 H14 0.9500 . ?
C14 C46 1.391(8) . ?
C029 H029 0.9500 . ?
C029 C02J 1.377(8) . ?
C22 H22 0.9500 . ?
C46 H46 0.9500 . ?
C5 H5 0.9500 . ?
C5 C02J 1.394(9) . ?
C02E C49 1.362(9) . ?
C02F C02O 1.386(11) . ?
C02I C02L 1.391(9) . ?
C02J H02J 0.9500 . ?
C02L C02M 1.361(9) . ?
C02M C02O 1.378(11) . ?

loop_
_geom_torsion_atom_site_label_1
_geom_torsion_atom_site_label_2
_geom_torsion_atom_site_label_3
_geom_torsion_atom_site_label_4
_geom_torsion
_geom_torsion_site_symmetry_1
_geom_torsion_site_symmetry_2
_geom_torsion_site_symmetry_3
_geom_torsion_site_symmetry_4
_geom_torsion_publ_flag
P001 C28 C45 C5 178.4(4) . . . . ?
P001 C28 C31 C029 -178.5(4) . . . . ?
P001 C33 C30 C20 -177.0(4) . . . . ?
P001 C33 C43 C4 176.3(4) . . . . ?
P001 C26 C19 C12 67.7(5) . . . . ?
P001 C26 C19 C36 -111.6(4) . . . . ?
P001 C26 C41 C21 69.0(6) . . . . ?
P001 C26 C41 C48 -106.8(6) . . . . ?
P001 C26 C48 C41 100.6(6) . . . . ?
P001 C26 C48 C02I -74.1(7) . . . . ?
P001 C1 C25 C46 179.3(4) . . . . ?
P001 C1 C37 C42 -179.5(4) . . . . ?
F002 C17 C11 C13 -178.1(5) . . . . ?
F002 C17 C11 B02G -3.0(6) . . . . ?
F002 C17 C47 F00D -0.0(5) . . . . ?
F002 C17 C47 C10 -179.8(4) . . . . ?
F003 C35 C01E F00E 3.1(5) . . . . ?
F003 C35 C01E C3 178.6(5) . . . . ?
F003 C35 C27 C34 178.3(4) . . . . ?
F003 C35 C27 B02G 1.4(6) . . . . ?
F004 C39 C6 C16 178.9(5) . . . . ?
F004 C39 C6 B02G 5.6(6) . . . . ?
F004 C39 C025 F00G 1.1(5) . . . . ?
F004 C39 C025 C49 -179.3(5) . . . . ?
F005 C23 C9 C32 -178.0(5) . . . . ?
F005 C23 C9 B02G -4.6(6) . . . . ?
F005 C23 C02B F00L -0.3(5) . . . . ?
F005 C23 C02B C023 177.6(5) . . . . ?
F006 C13 C11 C17 177.2(5) . . . . ?
F006 C13 C11 B02G 1.6(6) . . . . ?
F006 C13 C15 F00C 3.0(5) . . . . ?
F006 C13 C15 C10 -179.5(5) . . . . ?
F007 C12 C19 C26 -1.4(6) . . . . ?
F007 C12 C19 C36 177.8(5) . . . . ?
F007 C12 C01Y F00I 2.7(6) . . . . ?
F007 C12 C01Y C24 -177.3(5) . . . . ?
F008 C34 C27 C35 -176.1(5) . . . . ?
F008 C34 C27 B02G 0.5(6) . . . . ?
F008 C34 C44 F00H -3.2(5) . . . . ?
F008 C34 C44 C3 178.0(4) . . . . ?
F009 C16 C6 C39 -179.3(5) . . . . ?
F009 C16 C6 B02G -5.5(6) . . . . ?
F009 C16 C02E F00P 0.1(5) . . . . ?
F009 C16 C02E C49 -179.9(5) . . . . ?
F00A C32 C9 C23 175.5(5) . . . . ?
F00A C32 C9 B02G 2.8(6) . . . . ?
F00A C32 C38 F00N 2.5(5) . . . . ?
F00A C32 C38 C023 -177.6(5) . . . . ?
F00B C36 C19 C26 0.7(6) . . . . ?
F00B C36 C19 C12 -178.5(5) . . . . ?
F00B C36 C027 F00R -0.2(6) . . . . ?
F00B C36 C027 C24 178.8(5) . . . . ?
F00C C15 C13 C11 -176.6(4) . . . . ?
F00C C15 C10 F00F -1.0(6) . . . . ?
F00C C15 C10 C47 179.1(5) . . . . ?
F00D C47 C17 C11 178.7(5) . . . . ?
F00D C47 C10 F00F -1.2(6) . . . . ?
F00D C47 C10 C15 178.7(5) . . . . ?
F00E C01E C35 C27 -177.2(5) . . . . ?
F00E C01E C3 F00Q -0.8(6) . . . . ?
F00E C01E C3 C44 179.2(5) . . . . ?
F00F C10 C15 C13 -178.6(5) . . . . ?
F00F C10 C47 C17 178.6(5) . . . . ?
F00G C025 C39 C6 179.7(5) . . . . ?
F00G C025 C49 F00S -1.3(7) . . . . ?
F00G C025 C49 C02E -179.0(6) . . . . ?
F00H C44 C34 C27 177.8(5) . . . . ?
F00H C44 C3 F00Q -1.1(6) . . . . ?
F00H C44 C3 C01E 178.9(5) . . . . ?
F00I C01Y C12 C19 -177.5(5) . . . . ?
F00I C01Y C24 F00K -1.1(6) . . . . ?
F00I C01Y C24 C027 178.0(5) . . . . ?
F00J C022 C02F F00T 0.0(6) . . . . ?
F00J C022 C02F C02O -179.6(5) . . . . ?
F00J C022 C02I C48 -2.6(6) . . . . ?
F00J C022 C02I C02L 179.7(5) . . . . ?
F00K C24 C01Y C12 178.9(5) . . . . ?
F00K C24 C027 F00R -0.6(6) . . . . ?
F00K C24 C027 C36 -179.7(5) . . . . ?
F00L C02B C23 C9 178.9(5) . . . . ?
F00L C02B C023 F00O -0.1(7) . . . . ?
F00L C02B C023 C38 178.9(5) . . . . ?
F00M C02L C02I C48 2.9(7) . . . . ?
F00M C02L C02I C022 -179.4(5) . . . . ?
F00M C02L C02M F00V -0.3(7) . . . . ?
F00M C02L C02M C02O 179.3(6) . . . . ?
F00N C38 C32 C9 178.8(5) . . . . ?
F00N C38 C023 F00O -0.0(6) . . . . ?
F00N C38 C023 C02B -179.0(5) . . . . ?
F00O C023 C38 C32 -180.0(5) . . . . ?
F00O C023 C02B C23 -178.0(5) . . . . ?
F00P C02E C16 C6 -178.5(5) . . . . ?
F00P C02E C49 F00S 0.6(7) . . . . ?
F00P C02E C49 C025 178.2(6) . . . . ?
F00Q C3 C01E C35 -176.5(5) . . . . ?
F00Q C3 C44 C34 177.7(5) . . . . ?
F00R C027 C36 C19 -179.8(5) . . . . ?
F00R C027 C24 C01Y -179.7(5) . . . . ?
F00S C49 C025 C39 179.1(6) . . . . ?
F00S C49 C02E C16 -179.5(6) . . . . ?
F00T C02F C022 C02I -179.9(5) . . . . ?
F00T C02F C02O F00U 0.9(7) . . . . ?
F00T C02F C02O C02M 179.9(6) . . . . ?
F00U C02O C02F C022 -179.5(6) . . . . ?
F00U C02O C02M F00V -0.9(7) . . . . ?
F00U C02O C02M C02L 179.5(6) . . . . ?
F00V C02M C02L C02I 179.9(6) . . . . ?
F00V C02M C02O C02F -179.9(6) . . . . ?
C9 C23 C02B C023 -3.1(7) . . . . ?
C9 C32 C38 C023 -1.2(7) . . . . ?
C9 B02G C11 C13 -172.9(4) . . . . ?
C9 B02G C11 C17 12.3(6) . . . . ?
C9 B02G C27 C35 -55.8(5) . . . . ?
C9 B02G C27 C34 127.8(4) . . . . ?
C9 B02G C6 C39 108.4(4) . . . . ?
C9 B02G C6 C16 -64.4(5) . . . . ?
C11 C13 C15 C10 1.0(6) . . . . ?
C11 C17 C47 C10 -1.1(6) . . . . ?
C11 B02G C27 C35 68.2(4) . . . . ?
C11 B02G C27 C34 -108.2(4) . . . . ?
C11 B02G C6 C39 -14.0(5) . . . . ?
C11 B02G C6 C16 173.2(4) . . . . ?
C13 C15 C10 C47 1.5(6) . . . . ?
C15 C10 C47 C17 -1.5(7) . . . . ?
C19 C26 C41 C21 -78.0(7) . . . . ?
C19 C26 C41 C48 106.2(7) . . . . ?
C19 C26 C48 C41 -107.6(7) . . . . ?
C19 C26 C48 C02I 77.6(7) . . . . ?
C19 C12 C01Y C24 2.5(7) . . . . ?
C19 C36 C027 C24 -0.7(7) . . . . ?
C21 C41 C48 C26 -175.3(13) . . . . ?
C21 C41 C48 C02I -1.3(15) . . . . ?
C21 C41 C26 C48 175.8(12) . . . . ?
C21 C7 C020 C29 -0.6(7) . . . . ?
C21 C18 C40 C29 -1.2(7) . . . . ?
C23 C02B C023 C38 1.0(7) . . . . ?
C25 C1 C37 C42 -1.8(6) . . . . ?
C25 C46 C14 C42 1.3(7) . . . . ?
C28 C45 C5 C02J 0.3(6) . . . . ?
C28 C31 C029 C02J -0.2(6) . . . . ?
C30 C33 C43 C4 -2.4(6) . . . . ?
C30 C20 C22 C4 -2.1(7) . . . . ?
C33 C43 C4 C22 0.9(6) . . . . ?
C35 C01E C3 C44 3.5(6) . . . . ?
C35 C27 C34 C44 2.7(6) . . . . ?
C35 C27 B02G C6 -169.4(5) . . . . ?
C37 C42 C14 C46 -1.4(6) . . . . ?
C39 C6 C16 C02E -0.9(6) . . . . ?
C39 C6 B02G C27 -131.0(5) . . . . ?
C39 C025 C49 C02E 1.4(7) . . . . ?
C41 C48 C02I C022 132.8(11) . . . . ?
C41 C48 C02I C02L -49.6(12) . . . . ?
C41 C26 C48 C02I -174.8(6) . . . . ?
C43 C4 C22 C20 1.4(7) . . . . ?
C45 C5 C02J C029 -1.4(7) . . . . ?
C01E C3 C44 C34 -2.3(7) . . . . ?
C48 C02I C022 C02F 177.3(5) . . . . ?
C48 C02I C02L C02M -177.3(6) . . . . ?
C27 C34 C44 C3 -1.0(6) . . . . ?
C27 B02G C6 C16 56.2(5) . . . . ?
C12 C01Y C24 C027 -2.0(7) . . . . ?
C6 C16 C02E C49 1.6(7) . . . . ?
C31 C029 C02J C5 1.3(7) . . . . ?
C32 C38 C023 C02B 1.0(6) . . . . ?
C16 C02E C49 C025 -1.8(8) . . . . ?
C36 C027 C24 C01Y 1.2(7) . . . . ?
C022 C02F C02O C02M -0.6(7) . . . . ?
C022 C02I C02L C02M 0.4(6) . . . . ?
C02F C02O C02M C02L 0.5(8) . . . . ?
C02I C02L C02M C02O -0.5(7) . . . . ?

loop_
_smtbx_masks_void_nr
_smtbx_masks_void_average_x
_smtbx_masks_void_average_y
_smtbx_masks_void_average_z
_smtbx_masks_void_volume
_smtbx_masks_void_count_electrons
_smtbx_masks_void_content
1 -0.677 0.250 0.682 257.2 78.5 '2 CH2Cl2'
2 -0.548 0.750 0.182 257.2 78.5 '2 CH2Cl2'
3 0.250 0.151 0.292 7.0 0.1 ?
4 0.250 0.651 0.792 7.0 0.1 ?
5 0.750 0.349 0.292 7.0 0.1 ?
6 0.750 0.849 0.792 7.0 0.1 ?
